data_7222743
loop_
_publ_author_name
'Emmerling, F.'
'Laengin, N.'
'Pickhard, F.'
'Wendorff, M.'
'Roehr, C.'

_publ_section_title
;
 Verbindungen mit Pentelid-Hanteln M2: AI11 M6 und AII11 M10 (A= Rb, Cs,
 Ba; M= Sb, Bi)
;
_journal_name_full
;
Zeitschrift fuer Naturforschung, Teil B. Anorganische Chemie, Organische 
Chemie (42,1987-)
;
_journal_page_first 7
_journal_page_last 16
_journal_volume 59
_journal_year 2004
_chemical_formula_sum 'Ba11 Sb10'
_space_group_IT_number 71
_symmetry_space_group_name_Hall '-I 2 2'
_symmetry_space_group_name_H-M 'I m m m'
_cell_angle_alpha 90
_cell_angle_beta 90
_cell_angle_gamma 90
_cell_formula_units_Z 4
_cell_length_a 12.653
_cell_length_b 13.161
_cell_length_c 19.472
_cell_volume 3242.597
_citation_journal_id_ASTM ZNBSEN
_cod_data_source_file Emmerling_ZNBSEN_2004_1281.cif
_cod_data_source_block Ba11Sb10
_cod_database_code 7222743

loop_
_symmetry_equiv_pos_as_xyz
x,y,z
-x,-y,z
x,-y,-z
-x,y,-z
-x,-y,-z
x,y,-z
-x,y,z
x,-y,z
x+1/2,y+1/2,z+1/2
-x+1/2,-y+1/2,z+1/2
x+1/2,-y+1/2,-z+1/2
-x+1/2,y+1/2,-z+1/2
-x+1/2,-y+1/2,-z+1/2
x+1/2,y+1/2,-z+1/2
-x+1/2,y+1/2,z+1/2
x+1/2,-y+1/2,z+1/2

loop_
_atom_site_label
_atom_site_type_symbol
_atom_site_fract_x
_atom_site_fract_y
_atom_site_fract_z
_atom_site_occupancy
_atom_site_U_iso_or_equiv
Ba1 Ba 0 0.3232 0.10958 1 0.0
Sb6 Sb 0.1097 0.1291 0 1 0.0
Ba2 Ba 0 0 0.1502 1 0.0
Ba3 Ba 0 0.2524 0.31332 1 0.0
Ba6 Ba 0.3246 0.3344 0 1 0.0
Sb4 Sb 0.1145 0.5 0 1 0.0
Sb2 Sb 0.5 0 0.2458 1 0.0
Sb1 Sb 0 0 0.3847 1 0.0
Sb3 Sb 0 0.3482 0.5 1 0.0
Ba4 Ba 0.3273 0 0.0999 1 0.0
Ba5 Ba 0.2499 0 0.30527 1 0.0
Sb5 Sb 0.21374 0.21135 0.18437 1 0.0
